data_1549957
loop_
_publ_author_name
'Li, Ying-Zhou'
'Ganguly, Rakesh'
'Hong, Kar Yiu'
'Li, Yongxin'
'Tessensohn, Malcolm Eugene'
'Webster, Richard'
'Leong, Weng Kee'

_publ_section_title
;
 Stibine-protected Au<sub>13</sub> nanoclusters: syntheses, properties and
 facile conversion to GSH-protected Au<sub>25</sub> nanocluster.
;
_journal_issue 46
_journal_name_full 'Chemical science'
_journal_page_first 8723
_journal_page_last 8730
_journal_paper_doi 10.1039/c8sc03132k
_journal_volume 9
_journal_year 2018
_chemical_formula_sum 'C77 H77 Au Cl2 Sb4'
_chemical_formula_weight 1757.25
_space_group_crystal_system monoclinic
_space_group_IT_number 13
_space_group_name_Hall '-P 2yc'
_space_group_name_H-M_alt 'P 1 2/c 1'
_symmetry_space_group_name_Hall '-P 2yc'
_symmetry_space_group_name_H-M 'P 1 2/c 1'
_atom_sites_solution_hydrogens geom
_atom_sites_solution_primary dual
_audit_update_record
;
2018-06-28 deposited with the CCDC.
2018-09-17 downloaded from the CCDC.
;
_cell_angle_alpha 90
_cell_angle_beta 116.2770(10)
_cell_angle_gamma 90
_cell_formula_units_Z 4
_cell_length_a 24.5859(4)
_cell_length_b 11.8194(2)
_cell_length_c 26.9019(4)
_cell_measurement_reflns_used 9913
_cell_measurement_temperature 100.(2)
_cell_measurement_theta_max 29.0527
_cell_measurement_theta_min 2.3006
_cell_volume 7009.6(2)
_computing_cell_refinement 'SAINT V8.38A (Bruker AXS Inc., 2017)'
_computing_data_collection 'APEX3 (Bruker AXS Inc., 2017)'
_computing_data_reduction 'SAINT V8.38A (Bruker AXS Inc., 2017)'
_computing_molecular_graphics 'XP (Bruker AXS Inc., 2017)'
_computing_publication_material 'APEX3 (Bruker AXS Inc., 2017)'
_computing_structure_refinement 'SHELXL-2016/6 (Sheldrick, 2016)'
_computing_structure_solution 'XT, VERSION 2014/5'
_diffrn_ambient_temperature 100.(2)
_diffrn_detector_area_resol_mean 7.4074
_diffrn_measured_fraction_theta_full 0.999
_diffrn_measured_fraction_theta_max 0.999
_diffrn_measurement_device_type 'Photon II CPADs detector'
_diffrn_measurement_method 'phi and omega scans'
_diffrn_radiation_monochromator 'Multilayer Mirror'
_diffrn_radiation_type MoK\a
_diffrn_radiation_wavelength 0.71073
_diffrn_reflns_av_R_equivalents 0.0796
_diffrn_reflns_av_unetI/netI 0.0683
_diffrn_reflns_limit_h_max 31
_diffrn_reflns_limit_h_min -31
_diffrn_reflns_limit_k_max 14
_diffrn_reflns_limit_k_min -15
_diffrn_reflns_limit_l_max 34
_diffrn_reflns_limit_l_min -32
_diffrn_reflns_number 67565
_diffrn_reflns_theta_full 27.00
_diffrn_reflns_theta_max 27.00
_diffrn_reflns_theta_min 2.25
_diffrn_source 'Incoatec microfocus source'
_diffrn_source_type 'Bruker D8 Quest'
_exptl_absorpt_coefficient_mu 3.725
_exptl_absorpt_correction_T_max 0.86
_exptl_absorpt_correction_T_min 0.67
_exptl_absorpt_correction_type multi-scan
_exptl_absorpt_process_details
;
SADABS-2016/2 - Bruker AXS area detector scaling and absorption correction
;
_exptl_crystal_colour colourless
_exptl_crystal_density_diffrn 1.665
_exptl_crystal_density_method 'not measured'
_exptl_crystal_description plate
_exptl_crystal_F_000 3424
_exptl_crystal_size_max 0.240
_exptl_crystal_size_mid 0.220
_exptl_crystal_size_min 0.040
_refine_diff_density_max 3.151
_refine_diff_density_min -1.809
_refine_ls_extinction_method none
_refine_ls_goodness_of_fit_ref 1.047
_refine_ls_hydrogen_treatment constr
_refine_ls_matrix_type full
_refine_ls_number_parameters 768
_refine_ls_number_reflns 15295
_refine_ls_number_restraints 0
_refine_ls_restrained_S_all 1.047
_refine_ls_R_factor_all 0.0765
_refine_ls_R_factor_gt 0.0440
_refine_ls_shift/su_max 0.001
_refine_ls_shift/su_mean 0.000
_refine_ls_structure_factor_coef Fsqd
_refine_ls_weighting_details 'w=1/[\s^2^(Fo^2^)+(0.0267P)^2^+18.1258P] where P=(Fo^2^+2Fc^2^)/3'
_refine_ls_weighting_scheme calc
_refine_ls_wR_factor_gt 0.0806
_refine_ls_wR_factor_ref 0.0955
_reflns_number_gt 10985
_reflns_number_total 15295
_reflns_threshold_expression 'I > 2\s(I)'
_cod_data_source_file c8sc03132k2.cif
_cod_data_source_block lwk634m
_cod_depositor_comments
;
The following automatic conversions were performed:

'_exptl_absorpt_correction_type' value 'Multi-Scan' changed to
'multi-scan' according to
/home/data/users/saulius/crontab/automatic-downloads/rss-feeds/RSC/lib/dictionaries/cif_core.dic
dictionary named 'cif_core.dic' version 2.4.2 from 2011-04-26.

Automatic conversion script
Id: cif_fix_values 4973 2017-02-22 13:04:09Z antanas 

 Adding full bibliography for 1549953--1549957.cif.
;
_cod_database_code 1549957

loop_
_space_group_symop_operation_xyz
'x, y, z'
'-x, y, -z+1/2'
'-x, -y, -z'
'x, -y, z-1/2'

loop_
_atom_site_type_symbol
_atom_site_label
_atom_site_fract_x
_atom_site_fract_y
_atom_site_fract_z
_atom_site_U_iso_or_equiv
_atom_site_adp_type
_atom_site_calc_flag
_atom_site_refinement_flags_adp
_atom_site_refinement_flags_posn
_atom_site_occupancy
Au Au1 0.26200(2) 0.53940(2) 0.51285(2) 0.02266(7) Uani d . . 1
C C1 0.2595(3) 0.8429(6) 0.4168(3) 0.0346(17) Uani d . . 1
C C2 0.1987(4) 0.8691(6) 0.3887(3) 0.046(2) Uani d . . 1
H H2 0.171788 0.848459 0.40392 0.055 Uiso calc U R 1
C C3 0.1767(4) 0.9258(7) 0.3381(3) 0.051(2) Uani d . . 1
H H3 0.134624 0.942095 0.318702 0.061 Uiso calc U R 1
C C4 0.2154(5) 0.9589(7) 0.3156(3) 0.052(2) Uani d . . 1
C C5 0.2761(4) 0.9318(6) 0.3441(3) 0.051(2) Uani d . . 1
H H5 0.303125 0.953357 0.329175 0.061 Uiso calc U R 1
C C6 0.2984(4) 0.8737(6) 0.3941(3) 0.0416(19) Uani d . . 1
H H6 0.340284 0.854883 0.412831 0.05 Uiso calc U R 1
C C7 0.1917(5) 1.0223(8) 0.2613(3) 0.079(3) Uani d . . 1
H H7A 0.21776 1.087845 0.265268 0.118 Uiso calc U R 1
H H7B 0.150236 1.048147 0.251091 0.118 Uiso calc U R 1
H H7C 0.191782 0.972185 0.232321 0.118 Uiso calc U R 1
C C8 0.3610(3) 0.8501(6) 0.5530(2) 0.0305(15) Uani d . . 1
C C9 0.3773(3) 0.9535(6) 0.5400(3) 0.0343(16) Uani d . . 1
H H9 0.356647 0.981835 0.503208 0.041 Uiso calc U R 1
C C10 0.4238(3) 1.0169(6) 0.5801(3) 0.0363(17) Uani d . . 1
H H10 0.433887 1.088722 0.570647 0.044 Uiso calc U R 1
C C11 0.4553(4) 0.9765(7) 0.6336(3) 0.0435(19) Uani d . . 1
C C12 0.4386(4) 0.8735(7) 0.6464(3) 0.049(2) Uani d . . 1
H H12 0.459389 0.844887 0.683091 0.059 Uiso calc U R 1
C C13 0.3919(4) 0.8108(6) 0.6066(3) 0.0420(19) Uani d . . 1
H H13 0.381118 0.739993 0.616373 0.05 Uiso calc U R 1
C C14 0.5061(4) 1.0447(7) 0.6767(4) 0.067(3) Uani d . . 1
H H14A 0.489269 1.099332 0.693568 0.1 Uiso calc U R 1
H H14B 0.527854 1.085141 0.659177 0.1 Uiso calc U R 1
H H14C 0.534169 0.993923 0.705388 0.1 Uiso calc U R 1
C C15 0.2287(3) 0.4691(5) 0.3537(2) 0.0240(13) Uani d . . 1
C C16 0.2270(3) 0.4055(6) 0.3091(2) 0.0298(15) Uani d . . 1
H H16 0.233137 0.32604 0.312777 0.036 Uiso calc U R 1
C C17 0.2162(3) 0.4586(6) 0.2597(3) 0.0323(16) Uani d . . 1
H H17 0.215908 0.41464 0.230038 0.039 Uiso calc U R 1
C C18 0.2058(3) 0.5736(6) 0.2525(2) 0.0294(15) Uani d . . 1
C C19 0.2070(3) 0.6362(6) 0.2965(3) 0.0317(16) Uani d . . 1
H H19 0.200185 0.715539 0.292655 0.038 Uiso calc U R 1
C C20 0.2180(3) 0.5833(6) 0.3466(2) 0.0310(16) Uani d . . 1
H H20 0.21809 0.627169 0.376187 0.037 Uiso calc U R 1
C C21 0.1956(3) 0.6310(7) 0.1987(3) 0.044(2) Uani d . . 1
H H21A 0.152107 0.631258 0.173473 0.066 Uiso calc U R 1
H H21B 0.217487 0.589806 0.18158 0.066 Uiso calc U R 1
H H21C 0.210451 0.709014 0.206346 0.066 Uiso calc U R 1
C C22 0.3278(3) 0.3035(6) 0.4476(2) 0.0275(15) Uani d . . 1
C C23 0.3277(3) 0.1953(6) 0.4279(2) 0.0292(15) Uani d . . 1
H H23 0.290404 0.156501 0.408254 0.035 Uiso calc U R 1
C C24 0.3814(3) 0.1433(6) 0.4365(3) 0.0317(16) Uani d . . 1
H H24 0.380375 0.069366 0.42222 0.038 Uiso calc U R 1
C C25 0.4372(3) 0.1969(6) 0.4656(3) 0.0329(16) Uani d . . 1
C C26 0.4373(3) 0.3040(6) 0.4868(3) 0.0357(17) Uani d . . 1
H H26 0.474815 0.34145 0.507621 0.043 Uiso calc U R 1
C C27 0.3840(3) 0.3567(6) 0.4782(3) 0.0327(16) Uani d . . 1
H H27 0.385105 0.429948 0.493157 0.039 Uiso calc U R 1
C C28 0.4954(3) 0.1419(7) 0.4730(3) 0.051(2) Uani d . . 1
H H28A 0.523286 0.137637 0.512605 0.077 Uiso calc U R 1
H H28B 0.513973 0.186848 0.453946 0.077 Uiso calc U R 1
H H28C 0.486955 0.065469 0.457322 0.077 Uiso calc U R 1
C C29 0.1819(3) 0.2705(6) 0.4073(2) 0.0274(15) Uani d . . 1
C C30 0.1870(3) 0.1804(6) 0.4430(3) 0.0322(16) Uani d . . 1
H H30 0.221327 0.176041 0.478163 0.039 Uiso calc U R 1
C C31 0.1422(4) 0.0968(6) 0.4275(3) 0.0406(18) Uani d . . 1
H H31 0.146689 0.036099 0.452184 0.049 Uiso calc U R 1
C C32 0.0916(3) 0.1013(6) 0.3769(3) 0.0376(17) Uani d . . 1
C C33 0.0866(3) 0.1900(7) 0.3419(3) 0.0405(18) Uani d . . 1
H H33 0.052046 0.194199 0.306933 0.049 Uiso calc U R 1
C C34 0.1311(3) 0.2739(6) 0.3565(3) 0.0341(16) Uani d . . 1
H H34 0.126412 0.33385 0.331407 0.041 Uiso calc U R 1
C C35 0.0430(4) 0.0121(7) 0.3606(4) 0.059(2) Uani d . . 1
H H35A 0.014462 0.031993 0.37564 0.089 Uiso calc U R 1
H H35B 0.061616 -0.061242 0.375543 0.089 Uiso calc U R 1
H H35C 0.021212 0.007622 0.320117 0.089 Uiso calc U R 1
C C36 0.0823(3) 0.6080(6) 0.4419(2) 0.0324(16) Uani d . . 1
C C37 0.0355(3) 0.6695(7) 0.4438(3) 0.0396(18) Uani d . . 1
H H37 0.033918 0.678953 0.478185 0.048 Uiso calc U R 1
C C38 -0.0094(3) 0.7179(6) 0.3961(3) 0.0387(18) Uani d . . 1
H H38 -0.041413 0.759052 0.398406 0.046 Uiso calc U R 1
C C39 -0.0082(3) 0.7072(6) 0.3455(2) 0.0359(17) Uani d . . 1
C C40 0.0384(4) 0.6446(8) 0.3435(3) 0.051(2) Uani d . . 1
H H40 0.039378 0.633934 0.308935 0.061 Uiso calc U R 1
C C41 0.0840(3) 0.5970(7) 0.3912(3) 0.047(2) Uani d . . 1
H H41 0.116298 0.556879 0.388924 0.056 Uiso calc U R 1
C C42 -0.0564(3) 0.7606(7) 0.2940(3) 0.050(2) Uani d . . 1
H H42A -0.037193 0.810342 0.277196 0.075 Uiso calc U R 1
H H42B -0.083953 0.804977 0.303718 0.075 Uiso calc U R 1
H H42C -0.079283 0.701307 0.267534 0.075 Uiso calc U R 1
C C43 0.1271(3) 0.3724(6) 0.5162(3) 0.0330(16) Uani d . . 1
C C44 0.0713(3) 0.3262(7) 0.4805(3) 0.0395(18) Uani d . . 1
H H44 0.042656 0.371966 0.45181 0.047 Uiso calc U R 1
C C45 0.0566(3) 0.2157(7) 0.4856(3) 0.0418(18) Uani d . . 1
H H45 0.017987 0.187233 0.460551 0.05 Uiso calc U R 1
C C46 0.0971(4) 0.1451(7) 0.5266(3) 0.048(2) Uani d . . 1
C C47 0.1526(3) 0.1908(7) 0.5629(3) 0.0439(19) Uani d . . 1
H H47 0.180873 0.145165 0.591893 0.053 Uiso calc U R 1
C C48 0.1674(3) 0.2992(7) 0.5578(3) 0.0399(18) Uani d . . 1
H H48 0.206085 0.326948 0.583013 0.048 Uiso calc U R 1
C C49 0.0834(4) 0.0217(8) 0.5319(4) 0.070(3) Uani d . . 1
H H49A 0.076199 0.012009 0.564733 0.106 Uiso calc U R 1
H H49B 0.117954 -0.025079 0.535774 0.106 Uiso calc U R 1
H H49C 0.047187 -0.001638 0.498795 0.106 Uiso calc U R 1
C C50 0.1298(3) 0.6088(6) 0.5757(2) 0.0329(16) Uani d . . 1
C C51 0.0920(3) 0.5452(7) 0.5907(3) 0.0370(17) Uani d . . 1
H H51 0.077585 0.473771 0.573771 0.044 Uiso calc U R 1
C C52 0.0751(3) 0.5854(7) 0.6301(3) 0.0388(18) Uani d . . 1
H H52 0.050298 0.539799 0.64087 0.047 Uiso calc U R 1
C C53 0.0933(3) 0.6892(7) 0.6539(3) 0.0404(18) Uani d . . 1
C C54 0.1299(3) 0.7560(7) 0.6385(3) 0.0389(18) Uani d . . 1
H H54 0.142245 0.828904 0.654339 0.047 Uiso calc U R 1
C C55 0.1487(3) 0.7149(6) 0.5990(2) 0.0354(17) Uani d . . 1
H H55 0.173977 0.759805 0.588572 0.043 Uiso calc U R 1
C C56 0.0750(4) 0.7324(8) 0.6975(3) 0.056(2) Uani d . . 1
H H56A 0.040116 0.689154 0.695432 0.085 Uiso calc U R 1
H H56B 0.064164 0.812616 0.690735 0.085 Uiso calc U R 1
H H56C 0.109055 0.723356 0.734345 0.085 Uiso calc U R 1
C C57 0.3352(3) 0.3062(5) 0.6339(2) 0.0250(14) Uani d . . 1
C C58 0.3247(3) 0.2140(6) 0.5988(3) 0.0327(16) Uani d . . 1
H H58 0.324742 0.224247 0.563806 0.039 Uiso calc U R 1
C C59 0.3144(3) 0.1078(6) 0.6140(3) 0.0374(17) Uani d . . 1
H H59 0.306974 0.046023 0.589303 0.045 Uiso calc U R 1
C C60 0.3146(3) 0.0902(6) 0.6655(3) 0.0394(18) Uani d . . 1
C C61 0.3250(4) 0.1817(6) 0.7002(3) 0.0408(19) Uani d . . 1
H H61 0.325465 0.171064 0.735375 0.049 Uiso calc U R 1
C C62 0.3348(3) 0.2902(6) 0.6848(3) 0.0371(17) Uani d . . 1
H H62 0.341146 0.352491 0.709091 0.045 Uiso calc U R 1
C C63 0.3034(4) -0.0261(7) 0.6820(4) 0.061(3) Uani d . . 1
H H63A 0.298926 -0.020916 0.716385 0.091 Uiso calc U R 1
H H63B 0.337676 -0.07554 0.687853 0.091 Uiso calc U R 1
H H63C 0.266159 -0.057437 0.652527 0.091 Uiso calc U R 1
C C64 0.3594(3) 0.5689(5) 0.6760(2) 0.0274(15) Uani d . . 1
C C65 0.3100(3) 0.6256(5) 0.6757(2) 0.0293(15) Uani d . . 1
H H65 0.271259 0.618424 0.644901 0.035 Uiso calc U R 1
C C66 0.3173(3) 0.6933(6) 0.7205(3) 0.0344(16) Uani d . . 1
H H66 0.283102 0.732073 0.719838 0.041 Uiso calc U R 1
C C67 0.3726(3) 0.7053(6) 0.7657(3) 0.0333(16) Uani d . . 1
C C68 0.4216(3) 0.6520(7) 0.7648(3) 0.0412(19) Uani d . . 1
H H68 0.46052 0.662528 0.794976 0.049 Uiso calc U R 1
C C69 0.4158(3) 0.5825(6) 0.7206(2) 0.0324(16) Uani d . . 1
H H69 0.450233 0.544908 0.72127 0.039 Uiso calc U R 1
C C70 0.3797(4) 0.7759(7) 0.8155(3) 0.054(2) Uani d . . 1
H H70A 0.35013 0.837786 0.803136 0.082 Uiso calc U R 1
H H70B 0.420821 0.807245 0.83346 0.082 Uiso calc U R 1
H H70C 0.372712 0.728132 0.841859 0.082 Uiso calc U R 1
C C71 0.4417(3) 0.4503(6) 0.6235(2) 0.0279(15) Uani d . . 1
C C72 0.4677(3) 0.5203(6) 0.5985(2) 0.0363(17) Uani d . . 1
H H72 0.444089 0.576687 0.572814 0.044 Uiso calc U R 1
C C73 0.5290(3) 0.5068(7) 0.6114(3) 0.043(2) Uani d . . 1
H H73 0.546734 0.555073 0.594362 0.052 Uiso calc U R 1
C C74 0.5644(3) 0.4257(7) 0.6482(3) 0.0385(18) Uani d . . 1
C C75 0.5378(3) 0.3558(6) 0.6721(3) 0.0360(17) Uani d . . 1
H H75 0.56141 0.298833 0.697379 0.043 Uiso calc U R 1
C C76 0.4771(3) 0.3672(6) 0.6599(3) 0.0313(15) Uani d . . 1
H H76 0.459507 0.317581 0.676549 0.038 Uiso calc U R 1
C C77 0.6316(3) 0.4171(8) 0.6643(3) 0.055(2) Uani d . . 1
H H77A 0.654488 0.457464 0.699295 0.082 Uiso calc U R 1
H H77B 0.639995 0.451025 0.63521 0.082 Uiso calc U R 1
H H77C 0.643731 0.337379 0.668914 0.082 Uiso calc U R 1
Cl Cl1 0.37478(8) 0.66467(15) 0.46898(7) 0.0360(4) Uani d . . 1
Cl Cl2 0.21610(8) 0.85157(15) 0.51877(7) 0.0384(4) Uani d . . 1
Sb Sb1 0.29268(2) 0.74640(4) 0.49300(2) 0.02931(11) Uani d . . 1
Sb Sb2 0.24903(2) 0.39833(4) 0.43243(2) 0.02458(10) Uani d . . 1
Sb Sb3 0.15502(2) 0.54223(4) 0.51455(2) 0.02966(11) Uani d . . 1
Sb Sb4 0.34880(2) 0.46850(4) 0.60679(2) 0.02250(10) Uani d . . 1

loop_
_atom_site_aniso_label
_atom_site_aniso_U_11
_atom_site_aniso_U_22
_atom_site_aniso_U_33
_atom_site_aniso_U_12
_atom_site_aniso_U_13
_atom_site_aniso_U_23
Au1 0.02282(13) 0.02465(14) 0.01920(11) 0.00052(11) 0.00811(10) 0.00067(10)
C1 0.047(5) 0.031(4) 0.025(3) 0.005(3) 0.015(3) 0.002(3)
C2 0.061(6) 0.041(5) 0.034(4) 0.018(4) 0.020(4) 0.003(3)
C3 0.068(6) 0.051(5) 0.026(4) 0.026(4) 0.013(4) 0.005(3)
C4 0.089(7) 0.033(5) 0.032(4) 0.010(5) 0.024(5) 0.004(3)
C5 0.082(7) 0.036(5) 0.027(4) -0.021(4) 0.018(4) 0.003(3)
C6 0.043(5) 0.036(5) 0.035(4) -0.012(4) 0.007(3) 0.004(3)
C7 0.115(10) 0.068(7) 0.043(5) 0.019(6) 0.026(6) 0.024(5)
C8 0.034(4) 0.031(4) 0.028(3) 0.000(3) 0.015(3) 0.005(3)
C9 0.038(4) 0.032(4) 0.032(3) 0.000(3) 0.015(3) -0.002(3)
C10 0.037(4) 0.027(4) 0.046(4) -0.003(3) 0.019(4) -0.006(3)
C11 0.048(5) 0.037(5) 0.043(4) -0.001(4) 0.018(4) -0.008(3)
C12 0.065(6) 0.040(5) 0.031(4) -0.002(4) 0.010(4) 0.002(3)
C13 0.052(5) 0.026(4) 0.034(4) -0.007(4) 0.006(4) 0.005(3)
C14 0.066(7) 0.047(6) 0.063(6) -0.005(5) 0.007(5) -0.007(5)
C15 0.019(3) 0.025(4) 0.027(3) -0.001(3) 0.008(3) 0.000(3)
C16 0.032(4) 0.035(4) 0.027(3) -0.001(3) 0.016(3) -0.006(3)
C17 0.031(4) 0.040(4) 0.028(3) -0.002(3) 0.016(3) -0.003(3)
C18 0.017(3) 0.043(5) 0.027(3) -0.008(3) 0.009(3) 0.000(3)
C19 0.028(4) 0.028(4) 0.032(3) 0.002(3) 0.008(3) 0.002(3)
C20 0.032(4) 0.034(4) 0.026(3) -0.005(3) 0.012(3) -0.008(3)
C21 0.044(5) 0.059(5) 0.027(3) -0.005(4) 0.015(3) 0.007(3)
C22 0.025(4) 0.033(4) 0.027(3) 0.002(3) 0.013(3) 0.002(3)
C23 0.032(4) 0.029(4) 0.030(3) -0.002(3) 0.016(3) 0.001(3)
C24 0.035(4) 0.029(4) 0.038(4) -0.002(3) 0.022(3) 0.002(3)
C25 0.035(4) 0.030(4) 0.039(4) 0.004(3) 0.021(3) 0.011(3)
C26 0.026(4) 0.043(5) 0.032(3) -0.005(3) 0.008(3) 0.009(3)
C27 0.034(4) 0.030(4) 0.037(4) 0.000(3) 0.018(3) -0.001(3)
C28 0.036(5) 0.049(5) 0.074(6) 0.002(4) 0.030(4) 0.007(4)
C29 0.025(4) 0.031(4) 0.032(3) 0.000(3) 0.018(3) -0.006(3)
C30 0.034(4) 0.030(4) 0.032(3) 0.004(3) 0.014(3) 0.002(3)
C31 0.046(5) 0.034(4) 0.047(4) -0.006(4) 0.025(4) 0.001(3)
C32 0.035(4) 0.030(4) 0.055(4) -0.005(3) 0.026(4) -0.006(3)
C33 0.024(4) 0.046(5) 0.048(4) -0.006(4) 0.013(3) -0.008(4)
C34 0.032(4) 0.038(4) 0.032(3) -0.003(3) 0.014(3) 0.001(3)
C35 0.042(5) 0.049(6) 0.087(6) -0.010(4) 0.029(5) 0.002(5)
C36 0.026(4) 0.050(5) 0.020(3) 0.009(3) 0.009(3) 0.008(3)
C37 0.028(4) 0.063(5) 0.025(3) 0.006(4) 0.009(3) -0.002(3)
C38 0.026(4) 0.047(5) 0.042(4) 0.004(3) 0.015(3) -0.005(3)
C39 0.025(4) 0.053(5) 0.021(3) -0.001(3) 0.002(3) 0.003(3)
C40 0.040(5) 0.091(7) 0.023(3) 0.009(5) 0.014(3) 0.004(4)
C41 0.030(4) 0.078(6) 0.033(4) 0.016(4) 0.015(3) -0.002(4)
C42 0.036(5) 0.067(6) 0.039(4) -0.004(4) 0.009(4) 0.004(4)
C43 0.034(4) 0.041(4) 0.033(3) 0.000(3) 0.022(3) -0.004(3)
C44 0.032(4) 0.047(5) 0.043(4) 0.001(4) 0.019(4) -0.004(3)
C45 0.028(4) 0.047(5) 0.051(4) 0.000(4) 0.017(4) -0.001(4)
C46 0.043(5) 0.042(5) 0.067(5) 0.001(4) 0.034(5) 0.007(4)
C47 0.034(5) 0.047(5) 0.052(5) 0.004(4) 0.020(4) 0.011(4)
C48 0.032(4) 0.055(5) 0.034(4) -0.005(4) 0.014(3) 0.002(3)
C49 0.057(6) 0.057(7) 0.109(8) 0.000(5) 0.046(6) 0.018(6)
C50 0.027(4) 0.049(5) 0.025(3) 0.008(3) 0.013(3) 0.005(3)
C51 0.026(4) 0.053(5) 0.029(3) 0.001(4) 0.010(3) -0.005(3)
C52 0.035(4) 0.051(5) 0.036(4) 0.000(4) 0.020(3) 0.001(3)
C53 0.037(4) 0.054(5) 0.029(3) 0.015(4) 0.012(3) 0.003(3)
C54 0.037(4) 0.049(5) 0.026(3) 0.009(4) 0.010(3) -0.005(3)
C55 0.032(4) 0.051(5) 0.025(3) 0.009(4) 0.014(3) 0.004(3)
C56 0.044(5) 0.088(7) 0.045(4) 0.011(5) 0.026(4) -0.006(4)
C57 0.017(3) 0.027(4) 0.029(3) 0.001(3) 0.008(3) 0.004(3)
C58 0.034(4) 0.029(4) 0.040(4) 0.002(3) 0.021(3) 0.005(3)
C59 0.040(5) 0.030(4) 0.047(4) -0.004(3) 0.024(4) -0.003(3)
C60 0.042(5) 0.028(4) 0.056(4) 0.004(4) 0.028(4) 0.009(3)
C61 0.056(5) 0.037(5) 0.038(4) 0.000(4) 0.028(4) 0.010(3)
C62 0.040(5) 0.035(4) 0.033(4) -0.002(3) 0.014(3) 0.002(3)
C63 0.083(7) 0.035(5) 0.082(6) -0.003(5) 0.053(6) 0.014(4)
C64 0.032(4) 0.028(4) 0.022(3) 0.000(3) 0.012(3) 0.007(3)
C65 0.032(4) 0.025(4) 0.028(3) -0.003(3) 0.010(3) -0.002(3)
C66 0.038(4) 0.033(4) 0.037(4) -0.001(3) 0.022(3) 0.002(3)
C67 0.047(5) 0.029(4) 0.027(3) 0.000(3) 0.019(3) -0.001(3)
C68 0.037(5) 0.059(5) 0.018(3) 0.000(4) 0.004(3) -0.002(3)
C69 0.029(4) 0.034(4) 0.029(3) 0.003(3) 0.007(3) -0.003(3)
C70 0.068(6) 0.058(6) 0.037(4) 0.004(5) 0.023(4) -0.014(4)
C71 0.021(3) 0.041(4) 0.020(3) -0.004(3) 0.008(3) -0.002(3)
C72 0.029(4) 0.050(5) 0.022(3) -0.009(4) 0.003(3) 0.003(3)
C73 0.031(4) 0.072(6) 0.026(3) -0.022(4) 0.012(3) -0.007(3)
C74 0.029(4) 0.056(5) 0.030(4) -0.012(4) 0.014(3) -0.017(3)
C75 0.021(4) 0.040(5) 0.039(4) 0.004(3) 0.007(3) -0.002(3)
C76 0.026(4) 0.031(4) 0.035(3) 0.000(3) 0.012(3) 0.003(3)
C77 0.030(5) 0.090(7) 0.045(4) -0.011(4) 0.017(4) -0.016(4)
Cl1 0.0428(11) 0.0347(10) 0.0372(9) -0.0001(8) 0.0239(8) -0.0003(7)
Cl2 0.0435(11) 0.0344(10) 0.0415(9) 0.0089(8) 0.0226(9) 0.0050(7)
Sb1 0.0349(3) 0.0242(2) 0.0265(2) -0.0007(2) 0.0115(2) 0.00261(18)
Sb2 0.0256(2) 0.0277(2) 0.02094(19) -0.00056(19) 0.01072(18) -0.00232(17)
Sb3 0.0229(2) 0.0458(3) 0.02057(19) 0.0053(2) 0.00992(18) -0.00048(19)
Sb4 0.0202(2) 0.0240(2) 0.02059(19) -0.00064(19) 0.00654(17) 0.00243(16)

loop_
_atom_type_symbol
_atom_type_description
_atom_type_scat_dispersion_real
_atom_type_scat_dispersion_imag
_atom_type_scat_source
C C 0.0033 0.0016 'International Tables Vol C Tables 4.2.6.8 and 6.1.1.4'
H H 0.0000 0.0000 'International Tables Vol C Tables 4.2.6.8 and 6.1.1.4'
Au Au -2.0133 8.8022 'International Tables Vol C Tables 4.2.6.8 and 6.1.1.4'
Cl Cl 0.1484 0.1585 'International Tables Vol C Tables 4.2.6.8 and 6.1.1.4'
Sb Sb -0.5866 1.5461 'International Tables Vol C Tables 4.2.6.8 and 6.1.1.4'

loop_
_geom_angle_atom_site_label_1
_geom_angle_atom_site_label_2
_geom_angle_atom_site_label_3
_geom_angle
Sb4 Au1 Sb2 109.883(16)
Sb4 Au1 Sb3 112.208(14)
Sb2 Au1 Sb3 105.167(16)
Sb4 Au1 Sb1 107.632(16)
Sb2 Au1 Sb1 110.852(15)
Sb3 Au1 Sb1 111.129(17)
C2 C1 C6 119.5(6)
C2 C1 Sb1 119.9(5)
C6 C1 Sb1 120.6(5)
C1 C2 C3 119.9(8)
C1 C2 H2 120.0
C3 C2 H2 120.0
C4 C3 C2 121.1(8)
C4 C3 H3 119.4
C2 C3 H3 119.4
C5 C4 C3 118.2(7)
C5 C4 C7 120.7(8)
C3 C4 C7 121.1(9)
C4 C5 C6 121.3(8)
C4 C5 H5 119.4
C6 C5 H5 119.4
C5 C6 C1 120.0(8)
C5 C6 H6 120.0
C1 C6 H6 120.0
C4 C7 H7A 109.5
C4 C7 H7B 109.5
H7A C7 H7B 109.5
C4 C7 H7C 109.5
H7A C7 H7C 109.5
H7B C7 H7C 109.5
C13 C8 C9 118.5(6)
C13 C8 Sb1 118.9(5)
C9 C8 Sb1 122.5(5)
C8 C9 C10 120.7(6)
C8 C9 H9 119.7
C10 C9 H9 119.7
C11 C10 C9 120.7(7)
C11 C10 H10 119.6
C9 C10 H10 119.6
C12 C11 C10 118.3(7)
C12 C11 C14 121.2(7)
C10 C11 C14 120.5(7)
C11 C12 C13 121.0(7)
C11 C12 H12 119.5
C13 C12 H12 119.5
C8 C13 C12 120.8(7)
C8 C13 H13 119.6
C12 C13 H13 119.6
C11 C14 H14A 109.5
C11 C14 H14B 109.5
H14A C14 H14B 109.5
C11 C14 H14C 109.5
H14A C14 H14C 109.5
H14B C14 H14C 109.5
C20 C15 C16 118.5(6)
C20 C15 Sb2 118.2(4)
C16 C15 Sb2 123.2(5)
C17 C16 C15 120.0(6)
C17 C16 H16 120.0
C15 C16 H16 120.0
C18 C17 C16 121.7(6)
C18 C17 H17 119.1
C16 C17 H17 119.1
C17 C18 C19 118.1(6)
C17 C18 C21 121.2(6)
C19 C18 C21 120.6(6)
C18 C19 C20 120.4(6)
C18 C19 H19 119.8
C20 C19 H19 119.8
C15 C20 C19 121.2(6)
C15 C20 H20 119.4
C19 C20 H20 119.4
C18 C21 H21A 109.5
C18 C21 H21B 109.5
H21A C21 H21B 109.5
C18 C21 H21C 109.5
H21A C21 H21C 109.5
H21B C21 H21C 109.5
C23 C22 C27 118.2(6)
C23 C22 Sb2 124.7(5)
C27 C22 Sb2 117.0(5)
C24 C23 C22 120.5(7)
C24 C23 H23 119.7
C22 C23 H23 119.7
C23 C24 C25 121.5(7)
C23 C24 H24 119.3
C25 C24 H24 119.3
C26 C25 C24 117.9(6)
C26 C25 C28 120.7(7)
C24 C25 C28 121.4(7)
C27 C26 C25 121.0(7)
C27 C26 H26 119.5
C25 C26 H26 119.5
C26 C27 C22 120.8(7)
C26 C27 H27 119.6
C22 C27 H27 119.6
C25 C28 H28A 109.5
C25 C28 H28B 109.5
H28A C28 H28B 109.5
C25 C28 H28C 109.5
H28A C28 H28C 109.5
H28B C28 H28C 109.5
C34 C29 C30 117.8(6)
C34 C29 Sb2 122.0(5)
C30 C29 Sb2 120.2(5)
C31 C30 C29 120.8(6)
C31 C30 H30 119.6
C29 C30 H30 119.6
C32 C31 C30 120.9(7)
C32 C31 H31 119.5
C30 C31 H31 119.5
C33 C32 C31 118.1(7)
C33 C32 C35 121.0(7)
C31 C32 C35 120.8(7)
C32 C33 C34 121.8(7)
C32 C33 H33 119.1
C34 C33 H33 119.1
C29 C34 C33 120.6(7)
C29 C34 H34 119.7
C33 C34 H34 119.7
C32 C35 H35A 109.5
C32 C35 H35B 109.5
H35A C35 H35B 109.5
C32 C35 H35C 109.5
H35A C35 H35C 109.5
H35B C35 H35C 109.5
C37 C36 C41 118.2(6)
C37 C36 Sb3 122.2(4)
C41 C36 Sb3 119.4(5)
C36 C37 C38 121.1(6)
C36 C37 H37 119.5
C38 C37 H37 119.5
C39 C38 C37 121.1(7)
C39 C38 H38 119.5
C37 C38 H38 119.5
C38 C39 C40 117.8(6)
C38 C39 C42 121.2(7)
C40 C39 C42 121.0(6)
C39 C40 C41 121.5(6)
C39 C40 H40 119.3
C41 C40 H40 119.3
C36 C41 C40 120.3(7)
C36 C41 H41 119.9
C40 C41 H41 119.9
C39 C42 H42A 109.5
C39 C42 H42B 109.5
H42A C42 H42B 109.5
C39 C42 H42C 109.5
H42A C42 H42C 109.5
H42B C42 H42C 109.5
C44 C43 C48 115.9(7)
C44 C43 Sb3 125.7(6)
C48 C43 Sb3 118.4(5)
C45 C44 C43 121.7(7)
C45 C44 H44 119.2
C43 C44 H44 119.2
C44 C45 C46 121.4(7)
C44 C45 H45 119.3
C46 C45 H45 119.3
C47 C46 C45 117.3(7)
C47 C46 C49 119.8(8)
C45 C46 C49 122.8(8)
C48 C47 C46 121.4(7)
C48 C47 H47 119.3
C46 C47 H47 119.3
C47 C48 C43 122.3(7)
C47 C48 H48 118.9
C43 C48 H48 118.9
C46 C49 H49A 109.5
C46 C49 H49B 109.5
H49A C49 H49B 109.5
C46 C49 H49C 109.5
H49A C49 H49C 109.5
H49B C49 H49C 109.5
C55 C50 C51 119.5(6)
C55 C50 Sb3 121.7(5)
C51 C50 Sb3 118.8(5)
C52 C51 C50 120.3(7)
C52 C51 H51 119.9
C50 C51 H51 119.9
C53 C52 C51 121.4(7)
C53 C52 H52 119.3
C51 C52 H52 119.3
C52 C53 C54 119.4(6)
C52 C53 C56 121.2(7)
C54 C53 C56 119.4(7)
C53 C54 C55 119.8(7)
C53 C54 H54 120.1
C55 C54 H54 120.1
C50 C55 C54 119.6(7)
C50 C55 H55 120.2
C54 C55 H55 120.2
C53 C56 H56A 109.5
C53 C56 H56B 109.5
H56A C56 H56B 109.5
C53 C56 H56C 109.5
H56A C56 H56C 109.5
H56B C56 H56C 109.5
C62 C57 C58 119.0(6)
C62 C57 Sb4 122.1(5)
C58 C57 Sb4 118.9(4)
C59 C58 C57 121.0(6)
C59 C58 H58 119.5
C57 C58 H58 119.5
C58 C59 C60 120.7(7)
C58 C59 H59 119.7
C60 C59 H59 119.7
C61 C60 C59 118.2(7)
C61 C60 C63 121.3(7)
C59 C60 C63 120.5(7)
C60 C61 C62 121.5(6)
C60 C61 H61 119.2
C62 C61 H61 119.2
C57 C62 C61 119.6(7)
C57 C62 H62 120.2
C61 C62 H62 120.2
C60 C63 H63A 109.5
C60 C63 H63B 109.5
H63A C63 H63B 109.5
C60 C63 H63C 109.5
H63A C63 H63C 109.5
H63B C63 H63C 109.5
C65 C64 C69 119.2(6)
C65 C64 Sb4 119.9(5)
C69 C64 Sb4 120.8(5)
C64 C65 C66 119.9(6)
C64 C65 H65 120.1
C66 C65 H65 120.1
C67 C66 C65 121.5(7)
C67 C66 H66 119.2
C65 C66 H66 119.2
C68 C67 C66 118.2(6)
C68 C67 C70 120.6(7)
C66 C67 C70 121.2(7)
C67 C68 C69 121.7(7)
C67 C68 H68 119.1
C69 C68 H68 119.1
C64 C69 C68 119.4(6)
C64 C69 H69 120.3
C68 C69 H69 120.3
C67 C70 H70A 109.5
C67 C70 H70B 109.5
H70A C70 H70B 109.5
C67 C70 H70C 109.5
H70A C70 H70C 109.5
H70B C70 H70C 109.5
C76 C71 C72 118.9(6)
C76 C71 Sb4 119.9(5)
C72 C71 Sb4 121.1(5)
C71 C72 C73 119.2(7)
C71 C72 H72 120.4
C73 C72 H72 120.4
C74 C73 C72 121.8(7)
C74 C73 H73 119.1
C72 C73 H73 119.1
C75 C74 C73 118.3(7)
C75 C74 C77 120.7(7)
C73 C74 C77 121.0(7)
C74 C75 C76 121.0(7)
C74 C75 H75 119.5
C76 C75 H75 119.5
C75 C76 C71 120.6(6)
C75 C76 H76 119.7
C71 C76 H76 119.7
C74 C77 H77A 109.5
C74 C77 H77B 109.5
H77A C77 H77B 109.5
C74 C77 H77C 109.5
H77A C77 H77C 109.5
H77B C77 H77C 109.5
C8 Sb1 C1 104.8(3)
C8 Sb1 Cl1 87.86(18)
C1 Sb1 Cl1 88.18(19)
C8 Sb1 Cl2 86.80(18)
C1 Sb1 Cl2 89.26(19)
Cl1 Sb1 Cl2 173.29(6)
C8 Sb1 Au1 124.84(17)
C1 Sb1 Au1 130.37(19)
Cl1 Sb1 Au1 91.64(4)
Cl2 Sb1 Au1 94.74(4)
C29 Sb2 C22 101.6(3)
C29 Sb2 C15 99.0(2)
C22 Sb2 C15 101.1(2)
C29 Sb2 Au1 120.54(15)
C22 Sb2 Au1 114.15(17)
C15 Sb2 Au1 117.36(17)
C36 Sb3 C43 102.5(3)
C36 Sb3 C50 99.2(2)
C43 Sb3 C50 97.2(3)
C36 Sb3 Au1 115.15(17)
C43 Sb3 Au1 108.65(18)
C50 Sb3 Au1 130.01(19)
C64 Sb4 C57 100.3(2)
C64 Sb4 C71 99.6(2)
C57 Sb4 C71 98.8(2)
C64 Sb4 Au1 113.45(17)
C57 Sb4 Au1 115.72(16)
C71 Sb4 Au1 125.05(15)

loop_
_geom_bond_atom_site_label_1
_geom_bond_atom_site_label_2
_geom_bond_distance
Au1 Sb4 2.6206(5)
Au1 Sb2 2.6366(5)
Au1 Sb3 2.6510(5)
Au1 Sb1 2.6826(5)
C1 C2 1.379(10)
C1 C6 1.392(10)
C1 Sb1 2.166(6)
C2 C3 1.394(9)
C2 H2 0.95
C3 C4 1.391(12)
C3 H3 0.95
C4 C5 1.380(12)
C4 C7 1.510(10)
C5 C6 1.390(9)
C5 H5 0.95
C6 H6 0.95
C7 H7A 0.98
C7 H7B 0.98
C7 H7C 0.98
C8 C13 1.379(9)
C8 C9 1.380(9)
C8 Sb1 2.128(7)
C9 C10 1.393(9)
C9 H9 0.95
C10 C11 1.383(10)
C10 H10 0.95
C11 C12 1.377(10)
C11 C14 1.506(11)
C12 C13 1.388(10)
C12 H12 0.95
C13 H13 0.95
C14 H14A 0.98
C14 H14B 0.98
C14 H14C 0.98
C15 C20 1.372(9)
C15 C16 1.398(8)
C15 Sb2 2.122(6)
C16 C17 1.385(8)
C16 H16 0.95
C17 C18 1.381(9)
C17 H17 0.95
C18 C19 1.387(9)
C18 C21 1.513(8)
C19 C20 1.398(8)
C19 H19 0.95
C20 H20 0.95
C21 H21A 0.98
C21 H21B 0.98
C21 H21C 0.98
C22 C23 1.384(9)
C22 C27 1.404(9)
C22 Sb2 2.116(6)
C23 C24 1.379(9)
C23 H23 0.95
C24 C25 1.394(10)
C24 H24 0.95
C25 C26 1.388(10)
C25 C28 1.502(10)
C26 C27 1.376(9)
C26 H26 0.95
C27 H27 0.95
C28 H28A 0.98
C28 H28B 0.98
C28 H28C 0.98
C29 C34 1.384(9)
C29 C30 1.403(9)
C29 Sb2 2.115(6)
C30 C31 1.398(10)
C30 H30 0.95
C31 C32 1.381(10)
C31 H31 0.95
C32 C33 1.377(10)
C32 C35 1.506(10)
C33 C34 1.398(10)
C33 H33 0.95
C34 H34 0.95
C35 H35A 0.98
C35 H35B 0.98
C35 H35C 0.98
C36 C37 1.382(9)
C36 C41 1.389(8)
C36 Sb3 2.127(6)
C37 C38 1.392(9)
C37 H37 0.95
C38 C39 1.379(9)
C38 H38 0.95
C39 C40 1.385(10)
C39 C42 1.506(9)
C40 C41 1.393(10)
C40 H40 0.95
C41 H41 0.95
C42 H42A 0.98
C42 H42B 0.98
C42 H42C 0.98
C43 C44 1.392(10)
C43 C48 1.414(10)
C43 Sb3 2.128(7)
C44 C45 1.378(10)
C44 H44 0.95
C45 C46 1.389(10)
C45 H45 0.95
C46 C47 1.390(11)
C46 C49 1.518(11)
C47 C48 1.354(10)
C47 H47 0.95
C48 H48 0.95
C49 H49A 0.98
C49 H49B 0.98
C49 H49C 0.98
C50 C55 1.387(10)
C50 C51 1.387(9)
C50 Sb3 2.148(6)
C51 C52 1.384(9)
C51 H51 0.95
C52 C53 1.364(10)
C52 H52 0.95
C53 C54 1.391(10)
C53 C56 1.516(9)
C54 C55 1.418(8)
C54 H54 0.95
C55 H55 0.95
C56 H56A 0.98
C56 H56B 0.98
C56 H56C 0.98
C57 C62 1.386(8)
C57 C58 1.390(9)
C57 Sb4 2.131(6)
C58 C59 1.378(9)
C58 H58 0.95
C59 C60 1.396(9)
C59 H59 0.95
C60 C61 1.378(10)
C60 C63 1.508(10)
C61 C62 1.401(10)
C61 H61 0.95
C62 H62 0.95
C63 H63A 0.98
C63 H63B 0.98
C63 H63C 0.98
C64 C65 1.383(9)
C64 C69 1.385(9)
C64 Sb4 2.124(6)
C65 C66 1.391(9)
C65 H65 0.95
C66 C67 1.374(10)
C66 H66 0.95
C67 C68 1.367(10)
C67 C70 1.521(9)
C68 C69 1.400(9)
C68 H68 0.95
C69 H69 0.95
C70 H70A 0.98
C70 H70B 0.98
C70 H70C 0.98
C71 C76 1.388(9)
C71 C72 1.389(9)
C71 Sb4 2.134(6)
C72 C73 1.398(10)
C72 H72 0.95
C73 C74 1.377(11)
C73 H73 0.95
C74 C75 1.378(10)
C74 C77 1.513(10)
C75 C76 1.385(9)
C75 H75 0.95
C76 H76 0.95
C77 H77A 0.98
C77 H77B 0.98
C77 H77C 0.98
Cl1 Sb1 2.5652(17)
Cl2 Sb1 2.5935(17)
